data_7032794
loop_
_publ_author_name
'Deb, Tapash'
'Anderson, Caitlin M.'
'Chattopadhyay, Swarup'
'Ma, Huaibo'
'Young, Victor G.'
'Jensen, Michael P.'

_publ_section_title
;
 Steric and electronic effects on arylthiolate coordination in the
 pseudotetrahedral complexes [(Tp(Ph,Me))Ni-SAr] (Tp(Ph,Me) =
 hydrotris{3-phenyl-5-methyl-1-pyrazolyl}borate).
;
_journal_issue 46
_journal_name_full 'Dalton transactions (Cambridge, England : 2003)'
_journal_page_first 17489
_journal_page_last 17499
_journal_paper_doi 10.1039/c4dt02726d
_journal_volume 43
_journal_year 2014
_chemical_formula_moiety 'C45 H51 B N6 Ni S, C H2 Cl2'
_chemical_formula_sum 'C46 H53 B Cl2 N6 Ni S'
_chemical_formula_weight 862.42
_chemical_name_common 09083b
_chemical_name_systematic
; 
 ? 
;
_space_group_IT_number 14
_symmetry_cell_setting monoclinic
_symmetry_space_group_name_Hall '-P 2ybc'
_symmetry_space_group_name_H-M 'P 1 21/c 1'
_atom_sites_solution_hydrogens geom
_atom_sites_solution_primary direct
_atom_sites_solution_secondary difmap
_audit_creation_method SHELXL-97
_cell_angle_alpha 90.00
_cell_angle_beta 113.227(5)
_cell_angle_gamma 90.00
_cell_formula_units_Z 4
_cell_length_a 18.656(6)
_cell_length_b 11.210(4)
_cell_length_c 22.998(8)
_cell_measurement_reflns_used 2901
_cell_measurement_temperature 173(2)
_cell_measurement_theta_max 26.04
_cell_measurement_theta_min 2.40
_cell_volume 4420(3)
_computing_cell_refinement 'Bruker SMART'
_computing_data_collection 'Bruker SMART'
_computing_data_reduction 'Bruker SAINT'
_computing_molecular_graphics 'Bruker SHELXTL'
_computing_publication_material 'Bruker SHELXTL'
_computing_structure_refinement 'Bruker SHELXTL'
_computing_structure_solution 'Bruker SHELXTL'
_diffrn_ambient_temperature 173(2)
_diffrn_measured_fraction_theta_full 0.990
_diffrn_measured_fraction_theta_max 0.990
_diffrn_measurement_device_type 'CCD area detector'
_diffrn_measurement_method 'phi and omega scans'
_diffrn_radiation_monochromator graphite
_diffrn_radiation_source 'sealed tube'
_diffrn_radiation_type MoK\a
_diffrn_radiation_wavelength 0.71073
_diffrn_reflns_av_R_equivalents 0.0480
_diffrn_reflns_av_sigmaI/netI 0.0517
_diffrn_reflns_limit_h_max 20
_diffrn_reflns_limit_h_min -22
_diffrn_reflns_limit_k_max 13
_diffrn_reflns_limit_k_min 0
_diffrn_reflns_limit_l_max 27
_diffrn_reflns_limit_l_min 0
_diffrn_reflns_number 15589
_diffrn_reflns_theta_full 25.13
_diffrn_reflns_theta_max 25.13
_diffrn_reflns_theta_min 1.82
_exptl_absorpt_coefficient_mu 0.647
_exptl_absorpt_correction_T_max 0.9746
_exptl_absorpt_correction_T_min 0.7381
_exptl_absorpt_correction_type multi-scan
_exptl_absorpt_process_details 'TWINABS (Sheldrick, 2008)'
_exptl_crystal_colour Purple
_exptl_crystal_density_diffrn 1.296
_exptl_crystal_density_method 'not measured'
_exptl_crystal_description Plate
_exptl_crystal_F_000 1816
_exptl_crystal_size_max 0.50
_exptl_crystal_size_mid 0.25
_exptl_crystal_size_min 0.04
_refine_diff_density_max 0.591
_refine_diff_density_min -0.418
_refine_diff_density_rms 0.064
_refine_ls_extinction_method none
_refine_ls_goodness_of_fit_ref 1.041
_refine_ls_hydrogen_treatment constr
_refine_ls_matrix_type full
_refine_ls_number_parameters 552
_refine_ls_number_reflns 7830
_refine_ls_number_restraints 28
_refine_ls_restrained_S_all 1.068
_refine_ls_R_factor_all 0.0681
_refine_ls_R_factor_gt 0.0493
_refine_ls_shift/su_max 0.004
_refine_ls_shift/su_mean 0.000
_refine_ls_structure_factor_coef Fsqd
_refine_ls_weighting_details 'calc w=1/[\s^2^(Fo^2^)+(0.0462P)^2^+5.2010P] where P=(Fo^2^+2Fc^2^)/3'
_refine_ls_weighting_scheme calc
_refine_ls_wR_factor_gt 0.1110
_refine_ls_wR_factor_ref 0.1208
_reflns_number_gt 6404
_reflns_number_total 7830
_reflns_threshold_expression >2sigma(I)
_cod_data_source_file c4dt02726d2.cif
_cod_data_source_block 09083b
_cod_depositor_comments
;
The following automatic conversions were performed:

'_symmetry_cell_setting' value 'Monoclinic' changed to 'monoclinic'
according to
/usr/data/users/saulius/crontab/automatic-downloads/rss-feeds/RSC/lib/dictionaries/cif_core.dic
dictionary named 'cif_core.dic' version 2.4.2 from
2011-04-26.

'_exptl_absorpt_correction_type' value 'Multi-scan'
changed to 'multi-scan' according to
/usr/data/users/saulius/crontab/automatic-downloads/rss-feeds/RSC/lib/dictionaries/cif_core.dic
dictionary named 'cif_core.dic' version 2.4.2 from 2011-04-26.

Automatic conversion script
Id: cif_fix_values 2827 2014-09-09 07:05:25Z andrius 

 Adding full bibliography for 7032793--7032795.cif.
;
_cod_original_sg_symbol_H-M P2(1)/c
_cod_database_code 7032794

loop_
_symmetry_equiv_pos_as_xyz
'x, y, z'
'-x, y+1/2, -z+1/2'
'-x, -y, -z'
'x, -y-1/2, z-1/2'

loop_
_atom_site_label
_atom_site_type_symbol
_atom_site_fract_x
_atom_site_fract_y
_atom_site_fract_z
_atom_site_U_iso_or_equiv
_atom_site_adp_type
_atom_site_occupancy
_atom_site_symmetry_multiplicity
_atom_site_calc_flag
_atom_site_refinement_flags
_atom_site_disorder_assembly
_atom_site_disorder_group
Ni1 Ni 0.76865(3) 0.54852(4) 0.59985(2) 0.02281(12) Uani 1 1 d . . .
S1 S 0.82355(6) 0.72132(8) 0.63899(4) 0.0299(2) Uani 1 1 d . . .
B1 B 0.7604(3) 0.3066(3) 0.5402(2) 0.0294(9) Uani 1 1 d . . .
H1A H 0.7574 0.2172 0.5176 0.035 Uiso 1 1 calc R . .
N1 N 0.83222(17) 0.3753(2) 0.54121(13) 0.0268(6) Uani 1 1 d . . .
N2 N 0.84230(16) 0.4928(2) 0.55935(13) 0.0248(6) Uani 1 1 d . . .
N3 N 0.68668(17) 0.3786(3) 0.50258(14) 0.0292(7) Uani 1 1 d . . .
N4 N 0.67837(17) 0.4930(3) 0.52051(13) 0.0264(6) Uani 1 1 d . . .
N5 N 0.76719(18) 0.2908(2) 0.60818(14) 0.0285(6) Uani 1 1 d . . .
N6 N 0.76903(17) 0.3900(2) 0.64386(13) 0.0268(6) Uani 1 1 d . . .
C1 C 0.8928(2) 0.3377(3) 0.52803(17) 0.0321(9) Uani 1 1 d . . .
C2 C 0.9428(2) 0.4313(3) 0.53741(18) 0.0331(9) Uani 1 1 d . . .
H2A H 0.9908 0.4311 0.5322 0.040 Uiso 1 1 calc R . .
C3 C 0.9096(2) 0.5271(3) 0.55614(15) 0.0246(7) Uani 1 1 d . . .
C4 C 0.8993(3) 0.2114(3) 0.5078(2) 0.0482(11) Uani 1 1 d . . .
H4A H 0.8958 0.1556 0.5394 0.072 Uiso 1 1 calc R . .
H4B H 0.9495 0.2010 0.5041 0.072 Uiso 1 1 calc R . .
H4C H 0.8568 0.1956 0.4668 0.072 Uiso 1 1 calc R . .
C5 C 0.9377(2) 0.6521(3) 0.56701(16) 0.0273(8) Uani 1 1 d . . .
C6 C 0.8940(2) 0.7435(3) 0.52929(18) 0.0349(9) Uani 1 1 d . . .
H6A H 0.8450 0.7261 0.4964 0.042 Uiso 1 1 calc R . .
C7 C 0.9209(3) 0.8605(4) 0.5388(2) 0.0443(10) Uani 1 1 d . . .
H7A H 0.8903 0.9226 0.5125 0.053 Uiso 1 1 calc R . .
C8 C 0.9918(3) 0.8860(4) 0.5863(2) 0.0480(11) Uani 1 1 d . . .
H8A H 1.0098 0.9661 0.5937 0.058 Uiso 1 1 calc R . .
C9 C 1.0364(3) 0.7964(4) 0.6229(2) 0.0503(12) Uani 1 1 d . . .
H9A H 1.0861 0.8140 0.6549 0.060 Uiso 1 1 calc R . .
C10 C 1.0098(2) 0.6795(4) 0.6136(2) 0.0401(9) Uani 1 1 d . . .
H10A H 1.0413 0.6178 0.6395 0.048 Uiso 1 1 calc R . .
C11 C 0.6253(2) 0.3509(3) 0.44834(18) 0.0346(9) Uani 1 1 d . . .
C12 C 0.5771(2) 0.4477(4) 0.43089(18) 0.0396(9) Uani 1 1 d . . .
H12A H 0.5293 0.4541 0.3949 0.047 Uiso 1 1 calc R . .
C13 C 0.6116(2) 0.5351(3) 0.47627(17) 0.0300(8) Uani 1 1 d . . .
C14 C 0.6187(3) 0.2337(4) 0.4151(2) 0.0547(12) Uani 1 1 d . . .
H14A H 0.6177 0.1688 0.4433 0.082 Uiso 1 1 calc R . .
H14B H 0.6636 0.2235 0.4036 0.082 Uiso 1 1 calc R . .
H14C H 0.5705 0.2324 0.3768 0.082 Uiso 1 1 calc R . .
C15 C 0.5849(2) 0.6597(4) 0.47410(17) 0.0375(9) Uani 1 1 d . . .
C16 C 0.5055(3) 0.6837(5) 0.4544(2) 0.0616(14) Uani 1 1 d . . .
H16A H 0.4690 0.6204 0.4467 0.074 Uiso 1 1 calc R . .
C17 C 0.4801(4) 0.8034(7) 0.4460(3) 0.089(2) Uani 1 1 d . . .
H17A H 0.4263 0.8211 0.4334 0.106 Uiso 1 1 calc R . .
C18 C 0.5330(5) 0.8947(6) 0.4561(3) 0.089(2) Uani 1 1 d . . .
H18A H 0.5153 0.9749 0.4489 0.106 Uiso 1 1 calc R . .
C19 C 0.6097(4) 0.8709(4) 0.4759(2) 0.0690(17) Uani 1 1 d . . .
H19A H 0.6459 0.9346 0.4839 0.083 Uiso 1 1 calc R . .
C20 C 0.6362(3) 0.7539(4) 0.48490(18) 0.0446(11) Uani 1 1 d . . .
H20A H 0.6905 0.7384 0.4987 0.054 Uiso 1 1 calc R . .
C21 C 0.7656(2) 0.1904(3) 0.64031(19) 0.0344(8) Uani 1 1 d . . .
C22 C 0.7650(2) 0.2252(3) 0.69725(19) 0.0388(9) Uani 1 1 d . . .
H22A H 0.7629 0.1744 0.7296 0.047 Uiso 1 1 calc R . .
C23 C 0.7680(2) 0.3493(3) 0.69860(17) 0.0318(8) Uani 1 1 d . . .
C24 C 0.7659(3) 0.0675(3) 0.6150(2) 0.0517(12) Uani 1 1 d . . .
H24A H 0.7704 0.0086 0.6478 0.078 Uiso 1 1 calc R . .
H24B H 0.8102 0.0592 0.6027 0.078 Uiso 1 1 calc R . .
H24C H 0.7172 0.0541 0.5781 0.078 Uiso 1 1 calc R . .
C25 C 0.7683(3) 0.4250(3) 0.75083(18) 0.0399(9) Uani 1 1 d . . .
C26 C 0.7179(4) 0.3969(4) 0.7798(3) 0.0694(16) Uani 1 1 d . . .
H26A H 0.6822 0.3327 0.7639 0.083 Uiso 1 1 calc R . .
C27 C 0.7188(5) 0.4604(5) 0.8311(3) 0.104(3) Uani 1 1 d . . .
H27A H 0.6837 0.4403 0.8504 0.124 Uiso 1 1 calc R . .
C28 C 0.7705(5) 0.5533(5) 0.8546(3) 0.099(3) Uani 1 1 d . . .
H28A H 0.7712 0.5971 0.8902 0.119 Uiso 1 1 calc R . .
C29 C 0.8206(4) 0.5825(4) 0.8270(2) 0.0658(16) Uani 1 1 d . . .
H29A H 0.8566 0.6460 0.8438 0.079 Uiso 1 1 calc R . .
C30 C 0.8193(3) 0.5194(4) 0.77395(19) 0.0439(10) Uani 1 1 d . . .
H30A H 0.8534 0.5414 0.7540 0.053 Uiso 1 1 calc R . .
C31 C 0.8092(2) 0.7857(3) 0.70479(16) 0.0254(7) Uani 1 1 d . . .
C32 C 0.7354(2) 0.8080(3) 0.70441(16) 0.0257(8) Uani 1 1 d . . .
C33 C 0.7302(2) 0.8635(3) 0.75681(16) 0.0317(8) Uani 1 1 d . . .
H33A H 0.6800 0.8786 0.7565 0.038 Uiso 1 1 calc R . .
C34 C 0.7952(2) 0.8978(3) 0.80924(16) 0.0280(8) Uani 1 1 d . . .
C35 C 0.8674(2) 0.8775(3) 0.80725(17) 0.0328(9) Uani 1 1 d . . .
H35A H 0.9127 0.9022 0.8422 0.039 Uiso 1 1 calc R . .
C36 C 0.8764(2) 0.8223(4) 0.75623(18) 0.0349(9) Uani 1 1 d . . .
C37 C 0.6621(2) 0.7753(4) 0.64755(17) 0.0342(9) Uani 1 1 d . . .
H37A H 0.6755 0.7786 0.6095 0.041 Uiso 1 1 calc R . .
C38 C 0.6368(2) 0.6482(4) 0.6526(2) 0.0507(12) Uani 1 1 d . . .
H38A H 0.6804 0.5937 0.6595 0.076 Uiso 1 1 calc R . .
H38B H 0.5929 0.6266 0.6133 0.076 Uiso 1 1 calc R . .
H38C H 0.6205 0.6425 0.6882 0.076 Uiso 1 1 calc R . .
C39 C 0.5948(2) 0.8613(5) 0.6357(2) 0.0546(13) Uani 1 1 d . . .
H39A H 0.6125 0.9432 0.6344 0.082 Uiso 1 1 calc R . .
H39B H 0.5761 0.8541 0.6698 0.082 Uiso 1 1 calc R . .
H39C H 0.5523 0.8421 0.5952 0.082 Uiso 1 1 calc R . .
C40 C 0.7892(2) 0.9565(4) 0.86663(17) 0.0343(9) Uani 1 1 d . . .
H40A H 0.8411 0.9480 0.9026 0.041 Uiso 1 1 calc R . .
C41 C 0.7289(2) 0.8980(4) 0.88656(19) 0.0429(10) Uani 1 1 d . . .
H41A H 0.7333 0.9307 0.9274 0.064 Uiso 1 1 calc R . .
H41B H 0.7379 0.8117 0.8905 0.064 Uiso 1 1 calc R . .
H41C H 0.6765 0.9138 0.8546 0.064 Uiso 1 1 calc R . .
C42 C 0.7717(3) 1.0902(4) 0.8562(2) 0.0448(10) Uani 1 1 d . . .
H42A H 0.7701 1.1254 0.8947 0.067 Uiso 1 1 calc R . .
H42B H 0.7212 1.1016 0.8209 0.067 Uiso 1 1 calc R . .
H42C H 0.8126 1.1290 0.8464 0.067 Uiso 1 1 calc R . .
C43 C 0.9586(3) 0.8016(6) 0.7592(2) 0.0650(17) Uani 1 1 d . . .
H43A H 0.9542 0.7614 0.7192 0.078 Uiso 1 1 calc R . .
C44 C 1.0070(3) 0.7221(6) 0.8145(4) 0.110(3) Uani 1 1 d . . .
H44A H 1.0589 0.7107 0.8142 0.165 Uiso 1 1 calc R . .
H44B H 0.9812 0.6445 0.8105 0.165 Uiso 1 1 calc R . .
H44C H 1.0119 0.7598 0.8543 0.165 Uiso 1 1 calc R . .
C45 C 1.0003(4) 0.9183(7) 0.7641(4) 0.109(3) Uani 1 1 d . . .
H45A H 0.9693 0.9700 0.7287 0.163 Uiso 1 1 calc R . .
H45B H 1.0513 0.9037 0.7625 0.163 Uiso 1 1 calc R . .
H45C H 1.0075 0.9574 0.8041 0.163 Uiso 1 1 calc R . .
Cl1 Cl 0.5052(10) 0.0550(17) 0.7338(8) 0.225(6) Uani 0.387(13) 1 d PDU A 1
C46 C 0.4326(10) 0.1650(16) 0.7051(11) 0.137(6) Uani 0.387(13) 1 d PDU A 1
H46A H 0.4021 0.1733 0.7317 0.164 Uiso 0.387(13) 1 calc PR A 1
H46B H 0.3971 0.1512 0.6605 0.164 Uiso 0.387(13) 1 calc PR A 1
Cl2 Cl 0.4958(11) 0.287(2) 0.7137(11) 0.302(8) Uani 0.387(13) 1 d PDU A 1
Cl1' Cl 0.5401(8) 0.1230(8) 0.7329(4) 0.249(6) Uani 0.613(13) 1 d PDU A 2
C46' C 0.4576(10) 0.2108(8) 0.6918(6) 0.127(6) Uani 0.613(13) 1 d PDU A 2
H46C H 0.4119 0.1854 0.7003 0.153 Uiso 0.613(13) 1 calc PR A 2
H46D H 0.4441 0.2105 0.6457 0.153 Uiso 0.613(13) 1 calc PR A 2
Cl2' Cl 0.4935(2) 0.3508(5) 0.72600(17) 0.110(2) Uani 0.613(13) 1 d PDU A 2

loop_
_atom_site_aniso_label
_atom_site_aniso_U_11
_atom_site_aniso_U_22
_atom_site_aniso_U_33
_atom_site_aniso_U_23
_atom_site_aniso_U_13
_atom_site_aniso_U_12
Ni1 0.0267(2) 0.0181(2) 0.0231(2) -0.00031(18) 0.00923(19) 0.00033(19)
S1 0.0363(5) 0.0285(5) 0.0291(5) -0.0102(4) 0.0174(4) -0.0074(4)
B1 0.036(2) 0.0181(19) 0.033(2) -0.0015(17) 0.0123(19) -0.0012(18)
N1 0.0362(17) 0.0188(14) 0.0272(16) -0.0016(12) 0.0145(13) 0.0029(13)
N2 0.0288(16) 0.0192(14) 0.0267(15) -0.0020(12) 0.0112(13) 0.0005(12)
N3 0.0335(17) 0.0226(16) 0.0298(16) -0.0049(13) 0.0105(13) -0.0064(13)
N4 0.0310(16) 0.0218(15) 0.0266(15) -0.0001(12) 0.0116(13) -0.0010(13)
N5 0.0329(15) 0.0194(14) 0.0335(17) 0.0009(13) 0.0133(14) -0.0016(13)
N6 0.0302(15) 0.0215(15) 0.0293(16) 0.0018(12) 0.0123(13) 0.0009(13)
C1 0.045(2) 0.026(2) 0.032(2) 0.0055(16) 0.0218(18) 0.0103(17)
C2 0.038(2) 0.032(2) 0.038(2) 0.0071(17) 0.0244(18) 0.0064(17)
C3 0.0288(18) 0.0256(19) 0.0200(17) 0.0034(14) 0.0103(15) 0.0025(15)
C4 0.070(3) 0.023(2) 0.068(3) -0.001(2) 0.045(3) 0.009(2)
C5 0.034(2) 0.0270(19) 0.0266(19) -0.0005(15) 0.0175(16) -0.0004(16)
C6 0.038(2) 0.031(2) 0.033(2) -0.0010(17) 0.0117(18) -0.0054(17)
C7 0.056(3) 0.028(2) 0.050(3) 0.0028(19) 0.022(2) -0.001(2)
C8 0.065(3) 0.027(2) 0.063(3) -0.012(2) 0.037(3) -0.013(2)
C9 0.038(2) 0.051(3) 0.058(3) -0.021(2) 0.015(2) -0.012(2)
C10 0.034(2) 0.040(2) 0.044(2) -0.0057(19) 0.0129(19) 0.0012(18)
C11 0.034(2) 0.036(2) 0.033(2) -0.0039(17) 0.0122(17) -0.0124(17)
C12 0.027(2) 0.054(3) 0.032(2) -0.0010(19) 0.0057(17) -0.009(2)
C13 0.0272(19) 0.036(2) 0.0283(19) 0.0048(16) 0.0124(16) -0.0004(16)
C14 0.057(3) 0.044(3) 0.051(3) -0.017(2) 0.008(2) -0.018(2)
C15 0.039(2) 0.049(3) 0.0211(19) 0.0061(17) 0.0083(16) 0.016(2)
C16 0.049(3) 0.089(4) 0.046(3) 0.009(3) 0.018(2) 0.025(3)
C17 0.079(4) 0.126(6) 0.056(4) 0.026(4) 0.022(3) 0.078(4)
C18 0.134(6) 0.066(4) 0.048(3) 0.002(3) 0.017(4) 0.055(4)
C19 0.111(5) 0.038(3) 0.034(3) 0.003(2) 0.002(3) 0.028(3)
C20 0.064(3) 0.037(2) 0.023(2) 0.0044(17) 0.006(2) 0.016(2)
C21 0.036(2) 0.0252(19) 0.042(2) 0.0061(16) 0.0146(18) -0.0018(17)
C22 0.048(2) 0.033(2) 0.038(2) 0.0111(17) 0.020(2) -0.001(2)
C23 0.035(2) 0.0272(19) 0.034(2) 0.0076(16) 0.0152(17) 0.0001(17)
C24 0.076(3) 0.022(2) 0.059(3) 0.0066(19) 0.029(3) -0.005(2)
C25 0.062(3) 0.030(2) 0.032(2) 0.0129(16) 0.022(2) 0.011(2)
C26 0.125(5) 0.040(3) 0.075(4) 0.006(3) 0.073(4) -0.006(3)
C27 0.218(9) 0.048(3) 0.105(5) 0.009(3) 0.128(6) 0.003(5)
C28 0.225(8) 0.049(3) 0.055(3) 0.011(3) 0.089(5) 0.022(5)
C29 0.113(5) 0.031(2) 0.041(3) 0.004(2) 0.018(3) 0.016(3)
C30 0.060(3) 0.034(2) 0.032(2) 0.0091(18) 0.011(2) 0.012(2)
C31 0.0342(19) 0.0196(17) 0.0243(18) -0.0022(14) 0.0137(16) -0.0003(15)
C32 0.0274(18) 0.0261(19) 0.0230(18) 0.0017(14) 0.0093(15) 0.0014(15)
C33 0.0253(18) 0.041(2) 0.029(2) 0.0036(17) 0.0112(15) 0.0073(16)
C34 0.0322(19) 0.0263(18) 0.0273(19) 0.0002(15) 0.0136(16) 0.0024(15)
C35 0.029(2) 0.038(2) 0.030(2) -0.0099(17) 0.0110(16) -0.0072(17)
C36 0.0286(19) 0.043(2) 0.034(2) -0.0141(18) 0.0132(17) -0.0082(17)
C37 0.0288(19) 0.047(2) 0.0245(19) -0.0025(17) 0.0079(16) 0.0020(18)
C38 0.036(2) 0.062(3) 0.043(3) -0.007(2) 0.0031(19) -0.011(2)
C39 0.036(2) 0.076(3) 0.038(2) 0.003(2) -0.0012(19) 0.016(2)
C40 0.033(2) 0.047(2) 0.0247(18) -0.0031(17) 0.0125(16) 0.0060(18)
C41 0.051(3) 0.048(3) 0.036(2) -0.0028(19) 0.024(2) 0.001(2)
C42 0.059(3) 0.043(2) 0.039(2) -0.0088(19) 0.027(2) 0.002(2)
C43 0.032(2) 0.118(5) 0.049(3) -0.051(3) 0.020(2) -0.018(3)
C44 0.031(3) 0.112(6) 0.166(7) -0.039(5) 0.016(4) 0.019(3)
C45 0.063(4) 0.151(7) 0.134(6) 0.012(5) 0.063(4) -0.023(4)
Cl1 0.249(12) 0.229(12) 0.223(10) 0.005(10) 0.122(9) 0.117(11)
C46 0.185(15) 0.152(14) 0.064(9) 0.056(10) 0.039(9) 0.048(9)
Cl2 0.247(13) 0.272(13) 0.328(15) 0.040(13) 0.048(12) -0.021(12)
Cl1' 0.345(12) 0.143(6) 0.159(5) 0.021(5) -0.008(6) 0.096(7)
C46' 0.176(15) 0.137(14) 0.053(7) 0.018(8) 0.028(7) 0.024(10)
Cl2' 0.084(2) 0.171(4) 0.068(2) 0.000(2) 0.0241(16) 0.021(2)

loop_
_atom_type_symbol
_atom_type_description
_atom_type_scat_dispersion_real
_atom_type_scat_dispersion_imag
_atom_type_scat_source
C C 0.0033 0.0016 'International Tables Vol C Tables 4.2.6.8 and 6.1.1.4'
H H 0.0000 0.0000 'International Tables Vol C Tables 4.2.6.8 and 6.1.1.4'
B B 0.0013 0.0007 'International Tables Vol C Tables 4.2.6.8 and 6.1.1.4'
N N 0.0061 0.0033 'International Tables Vol C Tables 4.2.6.8 and 6.1.1.4'
S S 0.1246 0.1234 'International Tables Vol C Tables 4.2.6.8 and 6.1.1.4'
Cl Cl 0.1484 0.1585 'International Tables Vol C Tables 4.2.6.8 and 6.1.1.4'
Ni Ni 0.3393 1.1124 'International Tables Vol C Tables 4.2.6.8 and 6.1.1.4'

loop_
_geom_angle_atom_site_label_1
_geom_angle_atom_site_label_2
_geom_angle_atom_site_label_3
_geom_angle
N4 Ni1 N2 88.01(12)
N4 Ni1 N6 91.05(12)
N2 Ni1 N6 95.09(11)
N4 Ni1 S1 136.13(9)
N2 Ni1 S1 99.61(9)
N6 Ni1 S1 130.53(9)
C31 S1 Ni1 119.89(12)
N5 B1 N3 109.4(3)
N5 B1 N1 108.9(3)
N3 B1 N1 109.1(3)
N5 B1 H1A 109.8
N3 B1 H1A 109.8
N1 B1 H1A 109.8
C1 N1 N2 110.0(3)
C1 N1 B1 130.0(3)
N2 N1 B1 120.0(3)
C3 N2 N1 106.1(3)
C3 N2 Ni1 138.7(2)
N1 N2 Ni1 113.4(2)
C11 N3 N4 109.6(3)
C11 N3 B1 130.0(3)
N4 N3 B1 120.2(3)
C13 N4 N3 106.3(3)
C13 N4 Ni1 139.8(3)
N3 N4 Ni1 113.8(2)
C21 N5 N6 110.4(3)
C21 N5 B1 130.1(3)
N6 N5 B1 119.3(3)
C23 N6 N5 106.1(3)
C23 N6 Ni1 139.4(2)
N5 N6 Ni1 114.4(2)
N1 C1 C2 107.8(3)
N1 C1 C4 122.6(3)
C2 C1 C4 129.6(3)
C1 C2 C3 106.5(3)
C1 C2 H2A 126.8
C3 C2 H2A 126.8
N2 C3 C2 109.7(3)
N2 C3 C5 122.5(3)
C2 C3 C5 127.7(3)
C1 C4 H4A 109.5
C1 C4 H4B 109.5
H4A C4 H4B 109.5
C1 C4 H4C 109.5
H4A C4 H4C 109.5
H4B C4 H4C 109.5
C6 C5 C10 118.3(4)
C6 C5 C3 120.9(3)
C10 C5 C3 120.8(3)
C5 C6 C7 121.0(4)
C5 C6 H6A 119.5
C7 C6 H6A 119.5
C8 C7 C6 119.7(4)
C8 C7 H7A 120.1
C6 C7 H7A 120.1
C9 C8 C7 120.0(4)
C9 C8 H8A 120.0
C7 C8 H8A 120.0
C8 C9 C10 120.4(4)
C8 C9 H9A 119.8
C10 C9 H9A 119.8
C5 C10 C9 120.6(4)
C5 C10 H10A 119.7
C9 C10 H10A 119.7
N3 C11 C12 107.9(3)
N3 C11 C14 122.7(4)
C12 C11 C14 129.4(4)
C11 C12 C13 106.4(3)
C11 C12 H12A 126.8
C13 C12 H12A 126.8
N4 C13 C12 109.7(3)
N4 C13 C15 123.8(3)
C12 C13 C15 126.2(3)
C11 C14 H14A 109.5
C11 C14 H14B 109.5
H14A C14 H14B 109.5
C11 C14 H14C 109.5
H14A C14 H14C 109.5
H14B C14 H14C 109.5
C20 C15 C16 118.9(4)
C20 C15 C13 121.1(4)
C16 C15 C13 119.7(4)
C15 C16 C17 119.0(6)
C15 C16 H16A 120.5
C17 C16 H16A 120.5
C18 C17 C16 120.3(5)
C18 C17 H17A 119.8
C16 C17 H17A 119.8
C19 C18 C17 120.4(6)
C19 C18 H18A 119.8
C17 C18 H18A 119.8
C18 C19 C20 120.4(6)
C18 C19 H19A 119.8
C20 C19 H19A 119.8
C15 C20 C19 121.0(5)
C15 C20 H20A 119.5
C19 C20 H20A 119.5
N5 C21 C22 107.2(3)
N5 C21 C24 123.3(3)
C22 C21 C24 129.5(3)
C21 C22 C23 106.9(3)
C21 C22 H22A 126.6
C23 C22 H22A 126.6
N6 C23 C22 109.5(3)
N6 C23 C25 124.9(3)
C22 C23 C25 125.6(3)
C21 C24 H24A 109.5
C21 C24 H24B 109.5
H24A C24 H24B 109.5
C21 C24 H24C 109.5
H24A C24 H24C 109.5
H24B C24 H24C 109.5
C30 C25 C26 119.0(4)
C30 C25 C23 122.4(4)
C26 C25 C23 118.5(4)
C27 C26 C25 121.0(6)
C27 C26 H26A 119.5
C25 C26 H26A 119.5
C26 C27 C28 119.9(6)
C26 C27 H27A 120.1
C28 C27 H27A 120.1
C29 C28 C27 120.2(5)
C29 C28 H28A 119.9
C27 C28 H28A 119.9
C28 C29 C30 120.4(5)
C28 C29 H29A 119.8
C30 C29 H29A 119.8
C25 C30 C29 119.6(5)
C25 C30 H30A 120.2
C29 C30 H30A 120.2
C32 C31 C36 120.2(3)
C32 C31 S1 122.9(3)
C36 C31 S1 116.7(3)
C33 C32 C31 118.6(3)
C33 C32 C37 120.5(3)
C31 C32 C37 120.9(3)
C34 C33 C32 122.8(3)
C34 C33 H33A 118.6
C32 C33 H33A 118.6
C33 C34 C35 117.0(3)
C33 C34 C40 122.6(3)
C35 C34 C40 120.4(3)
C34 C35 C36 122.9(3)
C34 C35 H35A 118.6
C36 C35 H35A 118.6
C35 C36 C31 118.4(3)
C35 C36 C43 118.8(3)
C31 C36 C43 122.8(3)
C32 C37 C38 111.2(3)
C32 C37 C39 113.7(3)
C38 C37 C39 110.3(4)
C32 C37 H37A 107.1
C38 C37 H37A 107.1
C39 C37 H37A 107.1
C37 C38 H38A 109.5
C37 C38 H38B 109.5
H38A C38 H38B 109.5
C37 C38 H38C 109.5
H38A C38 H38C 109.5
H38B C38 H38C 109.5
C37 C39 H39A 109.5
C37 C39 H39B 109.5
H39A C39 H39B 109.5
C37 C39 H39C 109.5
H39A C39 H39C 109.5
H39B C39 H39C 109.5
C34 C40 C41 113.1(3)
C34 C40 C42 111.8(3)
C41 C40 C42 109.4(3)
C34 C40 H40A 107.4
C41 C40 H40A 107.4
C42 C40 H40A 107.4
C40 C41 H41A 109.5
C40 C41 H41B 109.5
H41A C41 H41B 109.5
C40 C41 H41C 109.5
H41A C41 H41C 109.5
H41B C41 H41C 109.5
C40 C42 H42A 109.5
C40 C42 H42B 109.5
H42A C42 H42B 109.5
C40 C42 H42C 109.5
H42A C42 H42C 109.5
H42B C42 H42C 109.5
C45 C43 C44 109.2(5)
C45 C43 C36 110.7(5)
C44 C43 C36 112.4(4)
C45 C43 H43A 108.2
C44 C43 H43A 108.2
C36 C43 H43A 108.2
C43 C44 H44A 109.5
C43 C44 H44B 109.5
H44A C44 H44B 109.5
C43 C44 H44C 109.5
H44A C44 H44C 109.5
H44B C44 H44C 109.5
C43 C45 H45A 109.5
C43 C45 H45B 109.5
H45A C45 H45B 109.5
C43 C45 H45C 109.5
H45A C45 H45C 109.5
H45B C45 H45C 109.5
Cl1 C46 Cl2 96.7(9)
Cl1 C46 H46A 112.4
Cl2 C46 H46A 112.4
Cl1 C46 H46B 112.4
Cl2 C46 H46B 112.4
H46A C46 H46B 110.0
Cl1' C46' Cl2' 99.3(7)
Cl1' C46' H46C 111.9
Cl2' C46' H46C 111.9
Cl1' C46' H46D 111.9
Cl2' C46' H46D 111.9
H46C C46' H46D 109.6

loop_
_geom_bond_atom_site_label_1
_geom_bond_atom_site_label_2
_geom_bond_distance
Ni1 N4 2.032(3)
Ni1 N2 2.038(3)
Ni1 N6 2.043(3)
Ni1 S1 2.2101(11)
S1 C31 1.789(3)
B1 N5 1.528(5)
B1 N3 1.535(5)
B1 N1 1.537(5)
B1 H1A 1.1200
N1 C1 1.348(5)
N1 N2 1.372(4)
N2 C3 1.343(4)
N3 C11 1.355(5)
N3 N4 1.374(4)
N4 C13 1.345(4)
N5 C21 1.353(4)
N5 N6 1.375(4)
N6 C23 1.346(4)
C1 C2 1.363(5)
C1 C4 1.510(5)
C2 C3 1.390(5)
C2 H2A 0.9500
C3 C5 1.483(5)
C4 H4A 0.9800
C4 H4B 0.9800
C4 H4C 0.9800
C5 C6 1.381(5)
C5 C10 1.384(5)
C6 C7 1.390(6)
C6 H6A 0.9500
C7 C8 1.373(6)
C7 H7A 0.9500
C8 C9 1.363(6)
C8 H8A 0.9500
C9 C10 1.387(6)
C9 H9A 0.9500
C10 H10A 0.9500
C11 C12 1.365(6)
C11 C14 1.499(6)
C12 C13 1.391(5)
C12 H12A 0.9500
C13 C15 1.477(5)
C14 H14A 0.9800
C14 H14B 0.9800
C14 H14C 0.9800
C15 C20 1.381(6)
C15 C16 1.394(6)
C16 C17 1.411(8)
C16 H16A 0.9500
C17 C18 1.376(10)
C17 H17A 0.9500
C18 C19 1.345(9)
C18 H18A 0.9500
C19 C20 1.389(6)
C19 H19A 0.9500
C20 H20A 0.9500
C21 C22 1.371(5)
C21 C24 1.496(5)
C22 C23 1.392(5)
C22 H22A 0.9500
C23 C25 1.469(5)
C24 H24A 0.9800
C24 H24B 0.9800
C24 H24C 0.9800
C25 C30 1.382(6)
C25 C26 1.385(6)
C26 C27 1.374(7)
C26 H26A 0.9500
C27 C28 1.377(10)
C27 H27A 0.9500
C28 C29 1.362(9)
C28 H28A 0.9500
C29 C30 1.403(6)
C29 H29A 0.9500
C30 H30A 0.9500
C31 C32 1.396(5)
C31 C36 1.403(5)
C32 C33 1.393(5)
C32 C37 1.518(5)
C33 C34 1.384(5)
C33 H33A 0.9500
C34 C35 1.385(5)
C34 C40 1.518(5)
C35 C36 1.394(5)
C35 H35A 0.9500
C36 C43 1.525(6)
C37 C38 1.520(6)
C37 C39 1.520(6)
C37 H37A 1.0000
C38 H38A 0.9800
C38 H38B 0.9800
C38 H38C 0.9800
C39 H39A 0.9800
C39 H39B 0.9800
C39 H39C 0.9800
C40 C41 1.521(5)
C40 C42 1.532(6)
C40 H40A 1.0000
C41 H41A 0.9800
C41 H41B 0.9800
C41 H41C 0.9800
C42 H42A 0.9800
C42 H42B 0.9800
C42 H42C 0.9800
C43 C45 1.504(9)
C43 C44 1.523(9)
C43 H43A 1.0000
C44 H44A 0.9800
C44 H44B 0.9800
C44 H44C 0.9800
C45 H45A 0.9800
C45 H45B 0.9800
C45 H45C 0.9800
Cl1 C46 1.757(10)
C46 Cl2 1.762(10)
C46 H46A 0.9900
C46 H46B 0.9900
Cl1' C46' 1.755(9)
C46' Cl2' 1.764(9)
C46' H46C 0.9900
C46' H46D 0.9900

loop_
_geom_torsion_atom_site_label_1
_geom_torsion_atom_site_label_2
_geom_torsion_atom_site_label_3
_geom_torsion_atom_site_label_4
_geom_torsion
N4 Ni1 S1 C31 107.07(18)
N2 Ni1 S1 C31 -155.73(16)
N6 Ni1 S1 C31 -50.48(18)
N5 B1 N1 C1 110.0(4)
N3 B1 N1 C1 -130.7(4)
N5 B1 N1 N2 -68.0(4)
N3 B1 N1 N2 51.3(4)
C1 N1 N2 C3 0.9(4)
B1 N1 N2 C3 179.2(3)
C1 N1 N2 Ni1 -166.5(2)
B1 N1 N2 Ni1 11.8(4)
N4 Ni1 N2 C3 142.9(4)
N6 Ni1 N2 C3 -126.2(3)
S1 Ni1 N2 C3 6.4(4)
N4 Ni1 N2 N1 -55.6(2)
N6 Ni1 N2 N1 35.3(2)
S1 Ni1 N2 N1 167.9(2)
N5 B1 N3 C11 -123.6(4)
N1 B1 N3 C11 117.4(4)
N5 B1 N3 N4 61.2(4)
N1 B1 N3 N4 -57.7(4)
C11 N3 N4 C13 -0.6(4)
B1 N3 N4 C13 175.5(3)
C11 N3 N4 Ni1 -178.0(2)
B1 N3 N4 Ni1 -1.9(4)
N2 Ni1 N4 C13 -125.9(4)
N6 Ni1 N4 C13 139.0(4)
S1 Ni1 N4 C13 -24.1(4)
N2 Ni1 N4 N3 50.2(2)
N6 Ni1 N4 N3 -44.8(2)
S1 Ni1 N4 N3 152.05(17)
N3 B1 N5 C21 116.7(4)
N1 B1 N5 C21 -124.3(4)
N3 B1 N5 N6 -57.2(4)
N1 B1 N5 N6 61.9(4)
C21 N5 N6 C23 -0.4(4)
B1 N5 N6 C23 174.6(3)
C21 N5 N6 Ni1 -178.4(3)
B1 N5 N6 Ni1 -3.4(4)
N4 Ni1 N6 C23 -129.0(4)
N2 Ni1 N6 C23 142.9(4)
S1 Ni1 N6 C23 35.6(4)
N4 Ni1 N6 N5 48.1(2)
N2 Ni1 N6 N5 -40.0(2)
S1 Ni1 N6 N5 -147.26(19)
N2 N1 C1 C2 -0.2(4)
B1 N1 C1 C2 -178.3(3)
N2 N1 C1 C4 178.9(3)
B1 N1 C1 C4 0.8(6)
N1 C1 C2 C3 -0.6(4)
C4 C1 C2 C3 -179.6(4)
N1 N2 C3 C2 -1.3(4)
Ni1 N2 C3 C2 161.1(3)
N1 N2 C3 C5 174.7(3)
Ni1 N2 C3 C5 -22.9(5)
C1 C2 C3 N2 1.2(4)
C1 C2 C3 C5 -174.5(3)
N2 C3 C5 C6 -60.0(5)
C2 C3 C5 C6 115.1(4)
N2 C3 C5 C10 122.6(4)
C2 C3 C5 C10 -62.2(5)
C10 C5 C6 C7 -1.5(6)
C3 C5 C6 C7 -178.9(3)
C5 C6 C7 C8 0.0(6)
C6 C7 C8 C9 1.6(7)
C7 C8 C9 C10 -1.7(7)
C6 C5 C10 C9 1.5(6)
C3 C5 C10 C9 178.9(4)
C8 C9 C10 C5 0.2(7)
N4 N3 C11 C12 0.2(4)
B1 N3 C11 C12 -175.4(3)
N4 N3 C11 C14 177.5(4)
B1 N3 C11 C14 2.0(6)
N3 C11 C12 C13 0.3(4)
C14 C11 C12 C13 -176.8(4)
N3 N4 C13 C12 0.8(4)
Ni1 N4 C13 C12 177.1(3)
N3 N4 C13 C15 -173.5(3)
Ni1 N4 C13 C15 2.8(6)
C11 C12 C13 N4 -0.7(4)
C11 C12 C13 C15 173.5(3)
N4 C13 C15 C20 42.5(5)
C12 C13 C15 C20 -130.9(4)
N4 C13 C15 C16 -144.3(4)
C12 C13 C15 C16 42.3(6)
C20 C15 C16 C17 0.1(6)
C13 C15 C16 C17 -173.2(4)
C15 C16 C17 C18 1.2(8)
C16 C17 C18 C19 -2.2(9)
C17 C18 C19 C20 1.8(9)
C16 C15 C20 C19 -0.5(6)
C13 C15 C20 C19 172.7(4)
C18 C19 C20 C15 -0.5(7)
N6 N5 C21 C22 1.0(4)
B1 N5 C21 C22 -173.2(4)
N6 N5 C21 C24 -178.0(4)
B1 N5 C21 C24 7.7(7)
N5 C21 C22 C23 -1.3(5)
C24 C21 C22 C23 177.7(4)
N5 N6 C23 C22 -0.4(4)
Ni1 N6 C23 C22 176.8(3)
N5 N6 C23 C25 -179.1(4)
Ni1 N6 C23 C25 -1.9(7)
C21 C22 C23 N6 1.1(5)
C21 C22 C23 C25 179.8(4)
N6 C23 C25 C30 -47.4(6)
C22 C23 C25 C30 134.1(4)
N6 C23 C25 C26 135.7(5)
C22 C23 C25 C26 -42.8(7)
C30 C25 C26 C27 -0.7(8)
C23 C25 C26 C27 176.3(5)
C25 C26 C27 C28 -0.3(10)
C26 C27 C28 C29 0.2(11)
C27 C28 C29 C30 0.8(9)
C26 C25 C30 C29 1.7(6)
C23 C25 C30 C29 -175.2(4)
C28 C29 C30 C25 -1.8(7)
Ni1 S1 C31 C32 -55.4(3)
Ni1 S1 C31 C36 129.4(3)
C36 C31 C32 C33 -2.0(5)
S1 C31 C32 C33 -177.0(3)
C36 C31 C32 C37 176.5(3)
S1 C31 C32 C37 1.4(5)
C31 C32 C33 C34 0.1(6)
C37 C32 C33 C34 -178.4(3)
C32 C33 C34 C35 1.7(6)
C32 C33 C34 C40 -179.0(3)
C33 C34 C35 C36 -1.7(6)
C40 C34 C35 C36 179.0(4)
C34 C35 C36 C31 -0.1(6)
C34 C35 C36 C43 -178.7(4)
C32 C31 C36 C35 2.0(6)
S1 C31 C36 C35 177.3(3)
C32 C31 C36 C43 -179.5(4)
S1 C31 C36 C43 -4.1(6)
C33 C32 C37 C38 -92.8(4)
C31 C32 C37 C38 88.7(4)
C33 C32 C37 C39 32.5(5)
C31 C32 C37 C39 -146.0(4)
C33 C34 C40 C41 43.2(5)
C35 C34 C40 C41 -137.6(4)
C33 C34 C40 C42 -80.8(5)
C35 C34 C40 C42 98.4(4)
C35 C36 C43 C45 -61.8(6)
C31 C36 C43 C45 119.7(5)
C35 C36 C43 C44 60.6(6)
C31 C36 C43 C44 -118.0(5)
